data_4513394
loop_
_publ_author_name
'George, Fanny'
'Norberg, Bernadette'
'Wouters, Johan'
'Leyssens, Tom'

_publ_section_title
;
 Structural Investigation of Substituent Effect on Hydrogen Bonding in
 (S)-Phenylglycine Amide Benzaldimines
;
_journal_issue 8
_journal_name_full 'Crystal Growth &amp; Design'
_journal_page_first 4005
_journal_paper_doi 10.1021/acs.cgd.5b00621
_journal_volume 15
_journal_year 2015
_chemical_absolute_configuration rm
_chemical_formula_moiety 'C15 H13 F N2 O'
_chemical_formula_sum 'C15 H13 F N2 O'
_chemical_formula_weight 256.27
_chemical_name_systematic
;
 ?
;
_space_group_IT_number 4
_symmetry_cell_setting monoclinic
_symmetry_space_group_name_Hall 'P 2yb'
_symmetry_space_group_name_H-M 'P 1 21 1'
_atom_sites_solution_hydrogens geom
_atom_sites_solution_primary direct
_atom_sites_solution_secondary difmap
_audit_creation_method SHELXL-97
_cell_angle_alpha 90.00
_cell_angle_beta 103.040(16)
_cell_angle_gamma 90.00
_cell_formula_units_Z 2
_cell_length_a 6.8172(8)
_cell_length_b 7.9216(9)
_cell_length_c 12.594(2)
_cell_measurement_reflns_used 828
_cell_measurement_temperature 293(2)
_cell_measurement_theta_max 29.1812
_cell_measurement_theta_min 3.3141
_cell_volume 662.58(16)
_computing_cell_refinement
;
CrysAlisPro, Agilent Technologies,
Version 1.171.35.21 (release 20-01-2012 CrysAlis171 .NET)
(compiled Jan 23 2012,18:06:46)
;
_computing_data_collection
;
CrysAlisPro, Agilent Technologies,
Version 1.171.35.21 (release 20-01-2012 CrysAlis171 .NET)
(compiled Jan 23 2012,18:06:46)
;
_computing_data_reduction
;
CrysAlisPro, Agilent Technologies,
Version 1.171.35.21 (release 20-01-2012 CrysAlis171 .NET)
(compiled Jan 23 2012,18:06:46)
;
_computing_structure_refinement 'SHELXL-97 (Sheldrick, 1997)'
_computing_structure_solution Sir2004
_diffrn_ambient_temperature 293(2)
_diffrn_detector_area_resol_mean 10.3712
_diffrn_measured_fraction_theta_full 0.997
_diffrn_measured_fraction_theta_max 0.997
_diffrn_measurement_device_type 'Xcalibur, Ruby, Gemini ultra'
_diffrn_measurement_method '\w scans'
_diffrn_radiation_monochromator graphite
_diffrn_radiation_source 'fine-focus sealed tube'
_diffrn_radiation_type MoK\a
_diffrn_radiation_wavelength 0.71073
_diffrn_reflns_av_R_equivalents 0.0275
_diffrn_reflns_av_sigmaI/netI 0.0364
_diffrn_reflns_limit_h_max 7
_diffrn_reflns_limit_h_min -8
_diffrn_reflns_limit_k_max 9
_diffrn_reflns_limit_k_min -9
_diffrn_reflns_limit_l_max 14
_diffrn_reflns_limit_l_min -14
_diffrn_reflns_number 2786
_diffrn_reflns_theta_full 25.00
_diffrn_reflns_theta_max 25.03
_diffrn_reflns_theta_min 3.32
_exptl_absorpt_coefficient_mu 0.092
_exptl_absorpt_correction_T_max 0.9909
_exptl_absorpt_correction_T_min 0.9470
_exptl_absorpt_correction_type multi-scan
_exptl_absorpt_process_details
;
CrysAlisPro, Agilent Technologies,
Version 1.171.35.21 (release 20-01-2012 CrysAlis171 .NET)
(compiled Jan 23 2012,18:06:46)
Empirical absorption correction using spherical harmonics,
 implemented in SCALE3 ABSPACK scaling algorithm.
;
_exptl_crystal_colour colorless
_exptl_crystal_density_diffrn 1.285
_exptl_crystal_density_method 'not measured'
_exptl_crystal_description plaquet
_exptl_crystal_F_000 268
_exptl_crystal_size_max 0.60
_exptl_crystal_size_mid 0.45
_exptl_crystal_size_min 0.10
_refine_diff_density_max 0.132
_refine_diff_density_min -0.149
_refine_diff_density_rms 0.033
_refine_ls_abs_structure_details 'Flack H D (1983), Acta Cryst. A39, 876-881'
_refine_ls_extinction_method none
_refine_ls_goodness_of_fit_ref 1.131
_refine_ls_hydrogen_treatment constr
_refine_ls_matrix_type full
_refine_ls_number_parameters 176
_refine_ls_number_reflns 1909
_refine_ls_number_restraints 1
_refine_ls_restrained_S_all 1.131
_refine_ls_R_factor_all 0.0483
_refine_ls_R_factor_gt 0.0427
_refine_ls_shift/su_max 0.000
_refine_ls_shift/su_mean 0.000
_refine_ls_structure_factor_coef Fsqd
_refine_ls_weighting_details 'calc w=1/[\s^2^(Fo^2^)+(0.0593P)^2^+0.0150P] where P=(Fo^2^+2Fc^2^)/3'
_refine_ls_weighting_scheme calc
_refine_ls_wR_factor_gt 0.1127
_refine_ls_wR_factor_ref 0.1179
_reflns_number_gt 1735
_reflns_number_total 1909
_reflns_threshold_expression >2sigma(I)
_cod_data_source_file cg5b00621_si_001.cif
_cod_data_source_block p-F
_cod_depositor_comments 'Adding full bibliography for 4513392--4513414.cif.'
_cod_original_cell_volume 662.59(16)
_cod_original_sg_symbol_H-M 'P 21'
_cod_database_code 4513394

loop_
_symmetry_equiv_pos_as_xyz
'x, y, z'
'-x, y+1/2, -z'

loop_
_atom_site_label
_atom_site_type_symbol
_atom_site_fract_x
_atom_site_fract_y
_atom_site_fract_z
_atom_site_U_iso_or_equiv
_atom_site_adp_type
_atom_site_occupancy
_atom_site_symmetry_multiplicity
_atom_site_calc_flag
_atom_site_refinement_flags
C1 C 0.2648(4) 0.4625(3) -0.2421(2) 0.0453(6) Uani 1 1 d .
C2 C 0.3890(5) 0.4911(4) -0.3141(2) 0.0585(7) Uani 1 1 d .
H2 H 0.5203 0.4501 -0.2980 0.070 Uiso 1 1 calc R
C3 C 0.3181(6) 0.5802(5) -0.4096(3) 0.0747(10) Uani 1 1 d .
H3 H 0.4019 0.6028 -0.4568 0.090 Uiso 1 1 calc R
C4 C 0.1251(7) 0.6338(5) -0.4330(2) 0.0754(10) Uani 1 1 d .
C5 C -0.0020(5) 0.6092(4) -0.3655(2) 0.0681(9) Uani 1 1 d .
H5 H -0.1330 0.6505 -0.3835 0.082 Uiso 1 1 calc R
C6 C 0.0677(4) 0.5214(4) -0.2692(2) 0.0558(7) Uani 1 1 d .
H6 H -0.0178 0.5017 -0.2225 0.067 Uiso 1 1 calc R
C7 C 0.3415(3) 0.3659(3) -0.1425(2) 0.0407(6) Uani 1 1 d .
H7 H 0.4545 0.2984 -0.1387 0.049 Uiso 1 1 calc R
C8 C 0.3431(3) 0.2548(3) 0.02915(19) 0.0404(6) Uani 1 1 d .
H8 H 0.4565 0.1936 0.0114 0.034(6) Uiso 1 1 calc R
C9 C 0.1819(4) 0.1254(3) 0.0411(2) 0.0418(6) Uani 1 1 d .
C10 C 0.4202(3) 0.3513(3) 0.13385(19) 0.0410(6) Uani 1 1 d .
C11 C 0.2929(4) 0.4111(4) 0.1961(2) 0.0607(8) Uani 1 1 d .
H11 H 0.1555 0.3898 0.1745 0.073 Uiso 1 1 calc R
C12 C 0.3671(5) 0.5024(5) 0.2902(3) 0.0758(10) Uani 1 1 d .
H12 H 0.2793 0.5413 0.3315 0.091 Uiso 1 1 calc R
C13 C 0.5687(6) 0.5358(4) 0.3230(3) 0.0714(9) Uani 1 1 d .
H13 H 0.6180 0.5976 0.3861 0.086 Uiso 1 1 calc R
C14 C 0.6973(5) 0.4773(4) 0.2616(3) 0.0625(8) Uani 1 1 d .
H14 H 0.8346 0.4988 0.2835 0.075 Uiso 1 1 calc R
C15 C 0.6235(4) 0.3872(3) 0.1684(2) 0.0509(7) Uani 1 1 d .
H15 H 0.7120 0.3493 0.1272 0.061 Uiso 1 1 calc R
N1 N 0.2614(3) 0.3698(2) -0.06124(15) 0.0389(5) Uani 1 1 d .
N2 N -0.0090(3) 0.1679(3) 0.0036(2) 0.0498(6) Uani 1 1 d .
H2A H -0.1032 0.0998 0.0111 0.058(9) Uiso 1 1 calc R
H2B H -0.0388 0.2636 -0.0281 0.041(7) Uiso 1 1 calc R
O1 O 0.2340(3) -0.0099(2) 0.08733(15) 0.0526(5) Uani 1 1 d .
F1 F 0.0558(4) 0.7180(4) -0.52778(16) 0.1158(9) Uani 1 1 d .

loop_
_atom_site_aniso_label
_atom_site_aniso_U_11
_atom_site_aniso_U_22
_atom_site_aniso_U_33
_atom_site_aniso_U_23
_atom_site_aniso_U_13
_atom_site_aniso_U_12
C1 0.0531(15) 0.0434(14) 0.0411(14) -0.0083(12) 0.0141(11) -0.0089(12)
C2 0.0627(17) 0.0659(18) 0.0501(16) -0.0090(16) 0.0195(13) -0.0079(15)
C3 0.096(3) 0.086(3) 0.0467(17) 0.0044(18) 0.0271(18) -0.014(2)
C4 0.111(3) 0.066(2) 0.0432(17) 0.0051(18) 0.0049(19) -0.006(2)
C5 0.072(2) 0.072(2) 0.0542(17) -0.0023(18) 0.0013(16) 0.0088(18)
C6 0.0555(17) 0.0581(18) 0.0526(17) -0.0035(15) 0.0093(13) -0.0027(14)
C7 0.0365(12) 0.0392(13) 0.0477(14) -0.0080(13) 0.0119(10) -0.0090(11)
C8 0.0355(14) 0.0376(14) 0.0494(15) -0.0012(11) 0.0122(12) 0.0036(10)
C9 0.0411(14) 0.0361(13) 0.0492(14) -0.0018(13) 0.0122(11) 0.0003(11)
C10 0.0383(13) 0.0369(13) 0.0468(14) 0.0060(12) 0.0078(10) -0.0002(11)
C11 0.0489(15) 0.076(2) 0.0577(17) -0.0130(17) 0.0127(13) -0.0007(15)
C12 0.077(2) 0.092(3) 0.0607(19) -0.022(2) 0.0200(16) -0.004(2)
C13 0.090(3) 0.063(2) 0.0531(18) -0.0094(16) -0.0012(17) -0.0173(19)
C14 0.0577(17) 0.0568(17) 0.0647(19) 0.0005(16) -0.0033(15) -0.0159(15)
C15 0.0438(14) 0.0454(16) 0.0629(16) 0.0048(14) 0.0106(12) -0.0020(12)
N1 0.0366(10) 0.0381(11) 0.0433(11) -0.0014(10) 0.0116(9) -0.0014(9)
N2 0.0355(11) 0.0396(12) 0.0733(14) 0.0077(12) 0.0105(10) -0.0041(10)
O1 0.0453(10) 0.0386(10) 0.0740(13) 0.0088(10) 0.0139(9) 0.0028(8)
F1 0.156(2) 0.119(2) 0.0648(13) 0.0286(14) 0.0084(13) 0.0114(18)

loop_
_atom_type_symbol
_atom_type_description
_atom_type_scat_dispersion_real
_atom_type_scat_dispersion_imag
_atom_type_scat_source
C C 0.0033 0.0016 'International Tables Vol C Tables 4.2.6.8 and 6.1.1.4'
H H 0.0000 0.0000 'International Tables Vol C Tables 4.2.6.8 and 6.1.1.4'
N N 0.0061 0.0033 'International Tables Vol C Tables 4.2.6.8 and 6.1.1.4'
O O 0.0106 0.0060 'International Tables Vol C Tables 4.2.6.8 and 6.1.1.4'
F F 0.0171 0.0103 'International Tables Vol C Tables 4.2.6.8 and 6.1.1.4'

loop_
_geom_angle_atom_site_label_1
_geom_angle_atom_site_label_2
_geom_angle_atom_site_label_3
_geom_angle
C6 C1 C2 118.8(3)
C6 C1 C7 121.7(2)
C2 C1 C7 119.5(2)
C3 C2 C1 120.3(3)
C3 C2 H2 119.9
C1 C2 H2 119.9
C4 C3 C2 118.9(3)
C4 C3 H3 120.6
C2 C3 H3 120.6
C3 C4 F1 118.4(3)
C3 C4 C5 123.1(3)
F1 C4 C5 118.5(4)
C4 C5 C6 118.6(3)
C4 C5 H5 120.7
C6 C5 H5 120.7
C5 C6 C1 120.3(3)
C5 C6 H6 119.8
C1 C6 H6 119.8
N1 C7 C1 123.1(2)
N1 C7 H7 118.5
C1 C7 H7 118.5
N1 C8 C10 111.0(2)
N1 C8 C9 109.66(19)
C10 C8 C9 111.58(19)
N1 C8 H8 108.1
C10 C8 H8 108.1
C9 C8 H8 108.1
O1 C9 N2 123.0(2)
O1 C9 C8 119.4(2)
N2 C9 C8 117.6(2)
C11 C10 C15 117.7(2)
C11 C10 C8 122.0(2)
C15 C10 C8 120.3(2)
C10 C11 C12 120.8(3)
C10 C11 H11 119.6
C12 C11 H11 119.6
C13 C12 C11 120.6(3)
C13 C12 H12 119.7
C11 C12 H12 119.7
C12 C13 C14 119.3(3)
C12 C13 H13 120.3
C14 C13 H13 120.3
C15 C14 C13 120.0(3)
C15 C14 H14 120.0
C13 C14 H14 120.0
C14 C15 C10 121.7(3)
C14 C15 H15 119.2
C10 C15 H15 119.2
C7 N1 C8 117.1(2)
C9 N2 H2A 120.0
C9 N2 H2B 120.0
H2A N2 H2B 120.0

loop_
_geom_bond_atom_site_label_1
_geom_bond_atom_site_label_2
_geom_bond_distance
C1 C6 1.390(4)
C1 C2 1.392(4)
C1 C7 1.461(4)
C2 C3 1.384(5)
C2 H2 0.9300
C3 C4 1.350(5)
C3 H3 0.9300
C4 F1 1.356(4)
C4 C5 1.358(5)
C5 C6 1.386(4)
C5 H5 0.9300
C6 H6 0.9300
C7 N1 1.265(3)
C7 H7 0.9300
C8 N1 1.467(3)
C8 C10 1.512(3)
C8 C9 1.535(3)
C8 H8 0.9800
C9 O1 1.233(3)
C9 N2 1.324(3)
C10 C11 1.378(3)
C10 C15 1.385(3)
C11 C12 1.383(4)
C11 H11 0.9300
C12 C13 1.368(5)
C12 H12 0.9300
C13 C14 1.374(5)
C13 H13 0.9300
C14 C15 1.369(4)
C14 H14 0.9300
C15 H15 0.9300
N2 H2A 0.8600
N2 H2B 0.8600

loop_
_geom_torsion_atom_site_label_1
_geom_torsion_atom_site_label_2
_geom_torsion_atom_site_label_3
_geom_torsion_atom_site_label_4
_geom_torsion
C6 C1 C2 C3 1.5(4)
C7 C1 C2 C3 179.1(3)
C1 C2 C3 C4 -2.1(5)
C2 C3 C4 F1 -178.7(3)
C2 C3 C4 C5 2.2(6)
C3 C4 C5 C6 -1.7(5)
F1 C4 C5 C6 179.2(3)
C4 C5 C6 C1 1.0(5)
C2 C1 C6 C5 -1.0(4)
C7 C1 C6 C5 -178.5(3)
C6 C1 C7 N1 -20.9(4)
C2 C1 C7 N1 161.6(3)
N1 C8 C9 O1 157.9(2)
C10 C8 C9 O1 -78.7(3)
N1 C8 C9 N2 -24.2(3)
C10 C8 C9 N2 99.2(3)
N1 C8 C10 C11 79.8(3)
C9 C8 C10 C11 -42.9(3)
N1 C8 C10 C15 -98.1(3)
C9 C8 C10 C15 139.3(2)
C15 C10 C11 C12 -0.6(5)
C8 C10 C11 C12 -178.5(3)
C10 C11 C12 C13 0.3(5)
C11 C12 C13 C14 -0.2(5)
C12 C13 C14 C15 0.4(5)
C13 C14 C15 C10 -0.6(5)
C11 C10 C15 C14 0.7(4)
C8 C10 C15 C14 178.7(3)
C1 C7 N1 C8 174.5(2)
C10 C8 N1 C7 120.8(2)
C9 C8 N1 C7 -115.4(2)
